data_2000648
loop_
_publ_author_name
'Ianelli, S.'
'Nardelli, M.'
'Belletti, D.'
'Jamart-Gr\'egoire, B.'
'Forconi, H.'
'Caub\`ere, P.'

_publ_contact_author
;
     Prof. Mario Nardelli
     Istituto di Chimica Generale ed Inorganica
     Universit\`a degli Studi di Parma
     Viale delle Scienze 78
     I-43100 Parma
     Italy
;
_publ_section_title
;
 Structure and conformation of
 1'-phenylindan-2-spiro-4'-piperidin-1-one
;
_journal_issue 9
_journal_name_full 'Acta Crystallographica Section C'
_journal_page_first 1727
_journal_page_last 1730
_journal_paper_doi 10.1107/S0108270192005328
_journal_volume 48
_journal_year 1992
_chemical_formula_analytical ' C19 H19 N O '
_chemical_formula_moiety ' C19 H19 N O '
_chemical_formula_sum 'C19 H19 N O'
_chemical_formula_weight 277.36
_chemical_name_systematic
;
1-Indanone-2-spiro-4'-N-phenylpiperidine
;
_symmetry_cell_setting orthorhombic
_symmetry_space_group_name_H-M 'P b c a'
_cell_angle_alpha 90.00
_cell_angle_beta 90.00
_cell_angle_gamma 90.00
_cell_formula_units_Z 8
_cell_length_a 29.018(3)
_cell_length_b 8.5300(10)
_cell_length_c 11.7620(10)
_cell_measurement_reflns_used 30
_cell_measurement_temperature 293(2)
_cell_measurement_theta_max 37
_cell_measurement_theta_min 15
_cell_volume 2911.4(5)
_computing_cell_refinement 'LQPARM (Nardelli & Mangia, 1984)'
_computing_molecular_graphics 'ORTEP (Johnson, 1965)'
_computing_publication_material 'PARST (Nardelli, 1983)'
_computing_structure_refinement 'SHELX76 (Sheldrick, 1976)'
_computing_structure_solution 'SHELXS86 (Sheldrick, 1986)'
_diffrn_ambient_temperature 293(2)
_diffrn_measurement_device 'Siemens--AED diffractometer'
_diffrn_measurement_method \q--2\q
_diffrn_radiation_monochromator 'nickel filter'
_diffrn_radiation_source 'standard Cu anode'
_diffrn_radiation_type 'X-ray Cu K-\a mean'
_diffrn_radiation_wavelength 1.54178
_diffrn_reflns_limit_h_max 35
_diffrn_reflns_limit_h_min 0
_diffrn_reflns_limit_k_max 14
_diffrn_reflns_limit_k_min 0
_diffrn_reflns_limit_l_max 10
_diffrn_reflns_limit_l_min 0
_diffrn_reflns_number 3205
_diffrn_reflns_reduction_process
;
  Standard. Lp correction.
;
_diffrn_reflns_theta_max 70
_diffrn_reflns_theta_min 3
_diffrn_standards_decay_% 0
_diffrn_standards_interval_count 50
_diffrn_standards_number 1
_exptl_absorpt_coefficient_mu .569
_exptl_absorpt_correction_type 'not applied'
_exptl_crystal_colour colourless
_exptl_crystal_density_diffrn 1.266
_exptl_crystal_description
;
 Thin prisms
;
_exptl_crystal_F_000 1184.0
_exptl_crystal_size_max 0.77
_exptl_crystal_size_mid 0.37
_exptl_crystal_size_min 0.13
_refine_diff_density_max 0.09
_refine_diff_density_min -0.10
_refine_ls_goodness_of_fit_obs 0.8064
_refine_ls_hydrogen_treatment refall
_refine_ls_matrix_type full
_refine_ls_number_constraints 0
_refine_ls_number_parameters 266
_refine_ls_number_reflns 1829
_refine_ls_number_restraints 0
_refine_ls_R_factor_obs 0.0395
_refine_ls_shift/esd_max 0.09
_refine_ls_structure_factor_coef F
_refine_ls_weighting_details w=1/[\s^2^(F~o~)+0.003883F~o~^2^]
_refine_ls_weighting_scheme calc
_refine_ls_wR_factor_obs 0.0566
_reflns_observed_criterion I>3\s(I)
_cod_data_source_file ka1005.cif
_cod_data_source_block 3
_cod_depositor_comments
;
The following automatic conversions were performed:

'_refine_ls_weighting_scheme' value
'w=1/[\s^2^(F~o~)+0.003883F~o~^2^]' was changed to 'calc'. New tag
'_refine_ls_weighting_details' was created. The value of the new tag
was set to 'w=1/[\s^2^(F~o~)+0.003883F~o~^2^]'.

Automatic conversion script
Id: cif_fix_values 3143 2015-03-26 13:38:13Z robertas 
;
_cod_original_cell_volume 2911(5)
_cod_original_sg_symbol_H-M 'P b c a '
_cod_original_formula_sum ' C19 H19 N O '
_cod_database_code 2000648

loop_
_atom_site_aniso_label
_atom_site_aniso_U_11
_atom_site_aniso_U_22
_atom_site_aniso_U_33
_atom_site_aniso_U_12
_atom_site_aniso_U_13
_atom_site_aniso_U_23
O .0817(11) .0769(12) .0461(8) .0165(8) -.0183(7) -.0248(9)
N .0441(9) .0385(9) .0465(8) -.0038(7) -.0006(7) -.0010(7)
C1 .0450(10) .0469(11) .0388(10) .0012(8) -.0041(8) -.0025(9)
C2 .0429(9) .0374(9) .0400(9) .0005(7) -.0026(7) -.0001(8)
C3 .0548(11) .0445(11) .0410(10) .0025(8) -.0079(9) -.0064(9)
C4 .0524(11) .0476(12) .0503(11) .0071(9) .0018(9) -.0024(9)
C5 .0590(13) .0529(13) .0630(13) .0076(11) .0088(10) -.0092(11)
C6 .0514(11) .0523(13) .0678(14) -.0080(11) .0061(10) -.0132(10)
C7 .0420(10) .0541(13) .0483(11) -.0093(9) -.0016(9) -.0051(9)
C8 .0354(8) .0389(10) .0399(9) -.0030(7) .0012(7) .0036(7)
C9 .0396(9) .0374(10) .0402(9) -.0014(7) .0007(7) .0038(7)
C10 .0414(10) .0428(11) .0523(11) .0020(9) .0075(9) .0028(8)
C11 .0584(13) .0401(11) .0458(11) -.0059(9) .0078(9) -.0020(9)
C12 .0419(10) .0415(11) .0542(11) .0013(9) -.0064(9) .0026(8)
C13 .0452(11) .0366(11) .0500(11) -.0027(8) -.0014(8) .0027(8)
C14 .0368(9) .0358(9) .0459(10) -.0054(8) -.0035(7) -.0059(7)
C15 .0486(11) .0451(12) .0535(11) -.0054(9) .0006(9) .0034(9)
C16 .0580(12) .0414(11) .0597(12) .0010(9) -.0059(10) -.0010(10)
C17 .0627(13) .0485(12) .0544(11) .0034(10) .0007(10) -.0141(10)
C18 .0534(12) .0554(13) .0613(13) -.0037(10) .0152(10) -.0105(10)
C19 .0453(10) .0443(11) .0619(12) -.0012(10) .0076(9) .0003(10)

loop_
_atom_site_label
_atom_site_fract_x
_atom_site_fract_y
_atom_site_fract_z
_atom_site_U_iso_or_equiv
_atom_site_thermal_displace_type
_atom_site_calc_flag
_atom_site_calc_attached_atom
_atom_site_type_symbol
O .42628(6) .3651(2) .99350(10) .0682(6) Uani . . O
N .31783(5) .0629(2) .79970(10) .0430(5) Uani . . N
C1 .41793(6) .4060(2) .8967(2) .0436(6) Uani . . C
C2 .38472(6) .3223(2) .8159(2) .0401(5) Uani . . C
C3 .38866(7) .4148(2) .7023(2) .0467(6) Uani . . C
C4 .43274(7) .6737(2) .6578(2) .0501(7) Uani . . C
C5 .46151(8) .7885(3) .7009(2) .0583(7) Uani . . C
C6 .47866(8) .7807(3) .8107(2) .0572(7) Uani . . C
C7 .46661(7) .6581(2) .8805(2) .0481(7) Uani . . C
C8 .43686(6) .5446(2) .8388(2) .0381(6) Uani . . C
C9 .41973(6) .5511(2) .7285(2) .0391(5) Uani . . C
C10 .39885(7) .1499(2) .8030(2) .0455(6) Uani . . C
C11 .36234(8) .0561(3) .7406(2) .0481(7) Uani . . C
C12 .30227(7) .2264(2) .8024(2) .0458(6) Uani . . C
C13 .33579(7) .3307(2) .8666(2) .0439(6) Uani . . C
C14 .31252(6) -.0279(2) .8989(2) .0395(5) Uani . . C
C15 .33727(7) -.1663(2) .9146(2) .0491(7) Uani . . C
C16 .33050(8) -.2581(3) 1.0107(2) .0530(7) Uani . . C
C17 .29947(8) -.2162(3) 1.0936(2) .0552(7) Uani . . C
C18 .27443(8) -.0810(3) 1.0784(2) .0567(7) Uani . . C
C19 .28044(7) .0121(3) .9832(2) .0505(6) Uani . . C
H31 .3568(8) .459(3) .6777(19) .056(6) Uiso . C3 H
H32 .4032(8) .351(3) .634(2) .061(6) Uiso . C3 H
H4 .4208(8) .678(3) .572(2) .075(8) Uiso . C4 H
H5 .4689(8) .878(3) .6515(19) .057(6) Uiso . C5 H
H6 .4992(9) .860(3) .834(2) .073(8) Uiso . C6 H
H7 .4770(8) .650(3) .951(2) .066(7) Uiso . C7 H
H101 .4033(7) .108(3) .8850(19) .051(6) Uiso . C10 H
H102 .4313(9) .146(3) .765(2) .063(7) Uiso . C10 H
H111 .3689(8) -.056(3) .7315(18) .053(6) Uiso . C11 H
H112 .3573(7) .104(3) .6665(19) .046(6) Uiso . C11 H
H121 .3008(7) .256(3) .7192(18) .047(5) Uiso . C12 H
H122 .2708(7) .226(3) .8383(17) .048(6) Uiso . C12 H
H131 .3373(7) .299(2) .9454(18) .046(5) Uiso . C13 H
H132 .3254(7) .439(3) .8570(18) .049(6) Uiso . C13 H
H15 .3602(8) -.199(3) .861(2) .061(7) Uiso . C15 H
H16 .3509(8) -.348(3) 1.022(2) .069(7) Uiso . C16 H
H17 .2955(8) -.285(3) 1.1638(19) .059(6) Uiso . C17 H
H18 .2522(10) -.047(3) 1.132(2) .081(8) Uiso . C18 H
H19 .2613(7) .110(3) .9779(17) .054(6) Uiso . C19 H

loop_
_atom_type_symbol
_atom_type_description
_atom_type_scat_dispersion_real
_atom_type_scat_dispersion_imag
_atom_type_scat_source
H Hydrogen .000 .000 'IT.4  Tab.2.2C      '

loop_
_geom_angle_atom_site_label_1
_geom_angle_atom_site_label_2
_geom_angle_atom_site_label_3
_geom_angle
_geom_angle_publ_flag
C12 N C14 118.1(2) yes
C11 N C14 117.8(2) yes
C11 N C12 108.6(2) yes
O C1 C8 126.2(2) yes
O C1 C2 125.0(2) yes
C2 C1 C8 108.8(2) yes
C1 C2 C13 108.5(2) yes
C1 C2 C10 109.9(2) yes
C1 C2 C3 104.5(2) yes
C10 C2 C13 109.2(2) yes
C3 C2 C13 112.1(2) yes
C3 C2 C10 112.4(2) yes
C2 C3 H32 115.0(10) no
C2 C3 H31 111.0(10) no
C2 C3 C9 105.1(2) yes
H31 C3 H32 109(2) no
C9 C3 H32 108.0(10) no
C9 C3 H31 108.0(10) no
C9 C4 H4 120.0(10) no
C5 C4 H4 121.0(10) no
C5 C4 C9 118.5(2) yes
C4 C5 H5 118.0(10) no
C4 C5 C6 121.6(2) yes
C6 C5 H5 121.0(10) no
C5 C6 H6 118(2) no
C5 C6 C7 120.1(2) yes
C7 C6 H6 122.0(10) no
C6 C7 H7 122(2) no
C6 C7 C8 118.6(2) yes
C8 C7 H7 119(2) no
C1 C8 C7 129.0(2) yes
C7 C8 C9 121.7(2) yes
C1 C8 C9 109.3(2) yes
C4 C9 C8 119.5(2) yes
C3 C9 C8 112.0(2) yes
C3 C9 C4 128.5(2) yes
C2 C10 H102 108.0(10) no
C2 C10 H101 106.0(10) no
C2 C10 C11 111.5(2) yes
H101 C10 H102 106(2) no
C11 C10 H102 114.0(10) no
C11 C10 H101 111.0(10) no
N C11 C10 111.4(2) yes
C10 C11 H112 109.0(10) no
C10 C11 H111 116.0(10) no
N C11 H112 106.0(10) no
N C11 H111 105.0(10) no
H111 C11 H112 110(2) no
N C12 H122 107.0(10) no
N C12 H121 103.0(10) no
N C12 C13 111.8(2) yes
H121 C12 H122 112(2) no
C13 C12 H122 112.0(10) no
C13 C12 H121 111.0(10) no
C2 C13 C12 111.7(2) yes
C12 C13 H132 107.0(10) no
C12 C13 H131 110.0(10) no
C2 C13 H132 106.0(10) no
C2 C13 H131 108.0(10) no
H131 C13 H132 113(2) no
N C14 C19 121.7(2) yes
N C14 C15 121.2(2) yes
C15 C14 C19 117.1(2) yes
C14 C15 H15 121.0(10) no
C14 C15 C16 120.8(2) yes
C16 C15 H15 118.0(10) no
C15 C16 H16 118.0(10) no
C15 C16 C17 121.5(2) yes
C17 C16 H16 120.0(10) no
C16 C17 H17 120.0(10) no
C16 C17 C18 118.2(2) yes
C18 C17 H17 122.0(10) no
C17 C18 H18 122(2) no
C17 C18 C19 121.3(2) yes
C19 C18 H18 117(2) no
C14 C19 C18 121.1(2) yes
C18 C19 H19 117.0(10) no
C14 C19 H19 122.0(10) no

loop_
_geom_bond_atom_site_label_1
_geom_bond_atom_site_label_2
_geom_bond_distance
_geom_bond_publ_flag
O C1 1.215(2) yes
N C11 1.467(2) yes
N C12 1.467(2) yes
N C14 1.409(2) yes
C1 C2 1.531(2) yes
C1 C8 1.471(2) yes
C2 C3 1.556(2) yes
C2 C10 1.534(2) yes
C2 C13 1.542(2) yes
C3 C9 1.504(2) yes
C3 H31 1.04(2) no
C3 H32 1.05(2) no
C4 C5 1.383(3) yes
C4 C9 1.388(2) yes
C4 H4 1.07(2) no
C5 C6 1.386(3) yes
C5 H5 .98(2) no
C6 C7 1.375(3) yes
C6 H6 .94(2) no
C7 C8 1.387(2) yes
C7 H7 .89(2) no
C8 C9 1.390(2) yes
C10 C11 1.516(3) yes
C10 H101 1.04(2) no
C10 H102 1.04(2) no
C11 H111 .98(2) no
C11 H112 .97(2) no
C12 C13 1.519(2) yes
C12 H121 1.01(2) no
C12 H122 1.01(2) no
C13 H131 .97(2) no
C13 H132 .98(2) no
C14 C15 1.395(2) yes
C14 C19 1.402(2) yes
C15 C16 1.390(3) yes
C15 H15 .96(2) no
C16 C17 1.375(3) yes
C16 H16 .97(2) no
C17 C18 1.375(3) yes
C17 H17 1.02(2) no
C18 C19 1.384(3) yes
C18 H18 .95(2) no
C19 H19 1.00(2) no

loop_
_geom_contact_atom_site_label_1
_geom_contact_atom_site_label_2
_geom_contact_distance
O C2 2.440(2)
O C8 2.398(2)
N C2 2.950(2)
N C10 2.466(2)
N C13 2.472(2)
N C15 2.443(2)
N C19 2.454(2)
C1 C3 2.441(2)
C1 C7 2.580(2)
C1 C9 2.334(2)
C1 C10 2.509(2)
C1 C13 2.494(2)
C2 C8 2.441(2)
C2 C9 2.429(2)
C2 C11 2.521(2)
C2 C12 2.533(2)
C3 C4 2.605(2)
C3 C8 2.401(2)
C3 C10 2.568(2)
C3 C13 2.569(2)
C4 C6 2.418(3)
C4 C7 2.801(3)
C4 C8 2.400(2)
C5 C7 2.392(3)
C5 C8 2.733(3)
C5 C9 2.382(3)
C6 C8 2.374(2)
C6 C9 2.774(2)
C7 C9 2.425(2)
C10 C12 2.878(2)
C10 C13 2.508(2)
C11 C12 2.382(3)
C11 C13 2.876(2)
C11 C14 2.464(2)
C11 C15 2.884(3)
C12 C14 2.466(2)
C12 C19 2.875(3)
C14 C16 2.421(2)
C14 C17 2.822(2)
C14 C18 2.426(2)
C15 C17 2.412(3)
C15 C18 2.751(3)
C15 C19 2.385(2)
C16 C18 2.359(3)
C16 C19 2.744(3)
C17 C19 2.405(3)
